data_7700914
loop_
_publ_author_name
'Reed, William R.'
'Dunstan, Maja A.'
'Gable, Robert W.'
'Phonsri, Wasinee'
'Murray, Keith S.'
'Mole, Richard A.'
'Boskovic, Colette'

_publ_section_title
;
 Tetraoxolene-bridged rare-earth complexes: a radical-bridged dinuclear Dy
 single-molecule magnet.
;
_journal_issue 41
_journal_name_full 'Dalton transactions (Cambridge, England : 2003)'
_journal_page_first 15635
_journal_page_last 15645
_journal_paper_doi 10.1039/c9dt01320b
_journal_volume 48
_journal_year 2019
_chemical_formula_moiety '(C42 H40 B4 Dy2 F2 N24 O4),(H2 O)'
_chemical_formula_sum 'C42 H42 B4 Dy2 F2 N24 O5'
_chemical_formula_weight 1369.23
_chemical_name_systematic
'bis(bis(tris(1H-pyrazol-1-yl)hydroborate))u-2,5-dibromo-3,6-dihydroxy-1,4-benzoquinone didysprosium'
_space_group_crystal_system monoclinic
_space_group_IT_number 14
_space_group_name_Hall '-P 2yn'
_space_group_name_H-M_alt 'P 1 21/n 1'
_symmetry_space_group_name_Hall '-P 2yn'
_symmetry_space_group_name_H-M 'P 1 21/n 1'
_atom_sites_solution_hydrogens geom
_atom_sites_solution_primary dual
_audit_creation_date 2018-11-29
_audit_creation_method
;
Olex2 1.2
(compiled May 18 2018 14:05:52 for OlexSys, GUI svn.r5506)
;
_audit_update_record
;
2019-03-27 deposited with the CCDC.    2019-08-21 downloaded from the CCDC.
;
_cell_angle_alpha 90
_cell_angle_beta 104.23(3)
_cell_angle_gamma 90
_cell_formula_units_Z 2
_cell_length_a 11.790(2)
_cell_length_b 18.470(4)
_cell_length_c 12.250(3)
_cell_measurement_reflns_used 93409
_cell_measurement_temperature 100(2)
_cell_measurement_theta_max 31.78
_cell_measurement_theta_min 1.41
_cell_volume 2585.7(10)
_computing_cell_refinement 'XDS (Kabsch, 1993)'
_computing_data_collection 'AS QEQUI'
_computing_data_reduction 'XDS (Kabsch, 1993)'
_computing_molecular_graphics 'Olex2 (Dolomanov et al., 2009)'
_computing_publication_material 'Olex2 (Dolomanov et al., 2009)'
_computing_structure_refinement 'ShelXL (Sheldrick, 2015)'
_computing_structure_solution 'ShelXT (Sheldrick, 2015)'
_diffrn_ambient_temperature 100(2)
_diffrn_detector 'CCD plate'
_diffrn_measured_fraction_theta_full 1.000
_diffrn_measured_fraction_theta_max 1.000
_diffrn_measurement_device synchrotron
_diffrn_measurement_device_type 'ADSC Quantum 210r'
_diffrn_measurement_method 'Omega Scan'
_diffrn_radiation_monochromator 'Silicon Double Crystal'
_diffrn_radiation_probe x-ray
_diffrn_radiation_type synchrotron
_diffrn_radiation_wavelength 0.710900
_diffrn_reflns_av_R_equivalents 0.0680
_diffrn_reflns_av_unetI/netI 0.0259
_diffrn_reflns_Laue_measured_fraction_full 1.000
_diffrn_reflns_Laue_measured_fraction_max 1.000
_diffrn_reflns_limit_h_max 15
_diffrn_reflns_limit_h_min -15
_diffrn_reflns_limit_k_max 24
_diffrn_reflns_limit_k_min -24
_diffrn_reflns_limit_l_max 16
_diffrn_reflns_limit_l_min -15
_diffrn_reflns_number 84712
_diffrn_reflns_point_group_measured_fraction_full 1.000
_diffrn_reflns_point_group_measured_fraction_max 1.000
_diffrn_reflns_theta_full 25.242
_diffrn_reflns_theta_max 28.282
_diffrn_reflns_theta_min 2.039
_diffrn_source 'MX1 Beamline Australian Synchrotron'
_exptl_absorpt_coefficient_mu 2.945
_exptl_absorpt_correction_T_max 0.985
_exptl_absorpt_correction_T_min 0.909
_exptl_absorpt_correction_type multi-scan
_exptl_absorpt_process_details 'XDS (Kabsch, 1993)'
_exptl_crystal_colour 'clear light blue'
_exptl_crystal_colour_lustre clear
_exptl_crystal_colour_modifier light
_exptl_crystal_colour_primary blue
_exptl_crystal_density_diffrn 1.759
_exptl_crystal_density_method 'not measured'
_exptl_crystal_description needle
_exptl_crystal_F_000 1344
_exptl_crystal_preparation 'Reaction in DCM/EtOH'
_exptl_crystal_recrystallization_method 'crystallized by slow evaporation of dichloromethane/ethanol'
_exptl_crystal_size_max 0.033
_exptl_crystal_size_mid 0.008
_exptl_crystal_size_min 0.008
_refine_diff_density_max 0.862
_refine_diff_density_min -1.484
_refine_diff_density_rms 0.120
_refine_ls_extinction_coef 0.0074(3)
_refine_ls_extinction_expression Fc^*^=kFc[1+0.001xFc^2^\l^3^/sin(2\q)]^-1/4^
_refine_ls_extinction_method 'SHELXL-2018/3 (Sheldrick 2018)'
_refine_ls_goodness_of_fit_ref 1.040
_refine_ls_hydrogen_treatment constr
_refine_ls_matrix_type full
_refine_ls_number_parameters 353
_refine_ls_number_reflns 6424
_refine_ls_number_restraints 0
_refine_ls_restrained_S_all 1.040
_refine_ls_R_factor_all 0.0456
_refine_ls_R_factor_gt 0.0331
_refine_ls_shift/su_max 0.002
_refine_ls_shift/su_mean 0.000
_refine_ls_structure_factor_coef Fsqd
_refine_ls_weighting_details 'w=1/[\s^2^(Fo^2^)+(0.0516P)^2^+2.0970P] where P=(Fo^2^+2Fc^2^)/3'
_refine_ls_weighting_scheme calc
_refine_ls_wR_factor_gt 0.0803
_refine_ls_wR_factor_ref 0.0855
_reflns_Friedel_coverage 0.000
_reflns_number_gt 5223
_reflns_number_total 6424
_reflns_threshold_expression 'I > 2\s(I)'
_cod_data_source_file c9dt01320b2.cif
_cod_data_source_block 1-Dy
_cod_depositor_comments 'Adding full bibliography for 7700911--7700914.cif.'
_cod_database_code 7700914
_shelx_shelxl_version_number 2018/3
_shelx_space_group_comment
;
The symmetry employed for this shelxl refinement is uniquely defined
by the following loop, which should always be used as a source of
symmetry information in preference to the above space-group names.
They are only intended as comments.
;
_shelx_estimated_absorpt_t_max 0.977
_shelx_estimated_absorpt_t_min 0.909
_olex2_refinement_description
;
1. Fixed Uiso
 At 1.2 times of:
  All B(H) groups, All C(H) groups
2.a Ternary CH refined with riding coordinates:
 B1(H1A), B2(H2A)
2.b Aromatic/amide H refined with riding coordinates:
 C1(H1), C2(H2), C3(H3), C4(H4), C5(H5), C6(H6), C7(H7), C8(H8), C9(H9),
 C10(H10), C11(H11), C12(H12), C13(H13), C14(H14), C15(H15), C16(H16), C17(H17),
  C18(H18)
;
_olex2_submission_special_instructions 'No special instructions were received'

loop_
_space_group_symop_operation_xyz
'x, y, z'
'-x+1/2, y+1/2, -z+1/2'
'-x, -y, -z'
'x-1/2, -y-1/2, z-1/2'

loop_
_atom_site_label
_atom_site_type_symbol
_atom_site_fract_x
_atom_site_fract_y
_atom_site_fract_z
_atom_site_U_iso_or_equiv
_atom_site_adp_type
_atom_site_occupancy
_atom_site_site_symmetry_order
_atom_site_calc_flag
_atom_site_refinement_flags_posn
Dy1 Dy 0.43988(2) 0.33745(2) 0.73206(2) 0.02758(7) Uani 1 1 d .
F1 F 0.6277(2) 0.58327(12) 0.67864(17) 0.0385(5) Uani 1 1 d .
O1 O 0.5307(2) 0.45037(14) 0.71228(19) 0.0315(5) Uani 1 1 d .
O2 O 0.4054(2) 0.37386(14) 0.5432(2) 0.0320(5) Uani 1 1 d .
N1 N 0.6414(3) 0.31088(18) 0.7042(3) 0.0342(7) Uani 1 1 d .
N2 N 0.6831(3) 0.24166(18) 0.7037(3) 0.0343(7) Uani 1 1 d .
N3 N 0.4154(3) 0.22709(17) 0.6140(3) 0.0338(7) Uani 1 1 d .
N4 N 0.4957(3) 0.17237(17) 0.6291(3) 0.0331(7) Uani 1 1 d .
N5 N 0.5241(3) 0.23794(17) 0.8659(3) 0.0324(6) Uani 1 1 d .
N6 N 0.5851(3) 0.18078(17) 0.8380(3) 0.0322(7) Uani 1 1 d .
N7 N 0.4617(3) 0.38800(17) 0.9196(3) 0.0313(6) Uani 1 1 d .
N8 N 0.3696(3) 0.40259(17) 0.9656(3) 0.0330(7) Uani 1 1 d .
N9 N 0.2697(3) 0.28263(17) 0.7855(3) 0.0321(6) Uani 1 1 d .
N10 N 0.2132(3) 0.31624(18) 0.8571(3) 0.0339(7) Uani 1 1 d .
N11 N 0.2816(3) 0.43505(17) 0.7116(3) 0.0324(6) Uani 1 1 d .
N12 N 0.2218(3) 0.44428(18) 0.7922(3) 0.0350(7) Uani 1 1 d .
C1 C 0.7255(4) 0.3536(2) 0.6827(4) 0.0400(9) Uani 1 1 d .
H1 H 0.720444 0.404817 0.676624 0.048 Uiso 1 1 calc R
C2 C 0.8212(4) 0.3130(3) 0.6706(4) 0.0456(10) Uani 1 1 d .
H2 H 0.892001 0.330188 0.656073 0.055 Uiso 1 1 calc R
C3 C 0.7907(4) 0.2431(2) 0.6842(4) 0.0418(9) Uani 1 1 d .
H3 H 0.837746 0.201869 0.680562 0.050 Uiso 1 1 calc R
C4 C 0.3335(3) 0.2110(2) 0.5199(3) 0.0360(8) Uani 1 1 d .
H4 H 0.267226 0.240185 0.488188 0.043 Uiso 1 1 calc R
C5 C 0.3598(4) 0.1452(2) 0.4753(3) 0.0401(9) Uani 1 1 d .
H5 H 0.315877 0.121113 0.410019 0.048 Uiso 1 1 calc R
C6 C 0.4628(4) 0.1229(2) 0.5463(3) 0.0368(8) Uani 1 1 d .
H6 H 0.504097 0.079842 0.538544 0.044 Uiso 1 1 calc R
C7 C 0.6134(3) 0.1340(2) 0.9249(3) 0.0347(8) Uani 1 1 d .
H7 H 0.655384 0.089979 0.925754 0.042 Uiso 1 1 calc R
C8 C 0.5713(4) 0.1608(2) 1.0121(3) 0.0367(8) Uani 1 1 d .
H8 H 0.578773 0.139825 1.084321 0.044 Uiso 1 1 calc R
C9 C 0.5159(3) 0.2247(2) 0.9718(3) 0.0343(8) Uani 1 1 d .
H9 H 0.477017 0.255257 1.013345 0.041 Uiso 1 1 calc R
C10 C 0.5585(4) 0.4037(2) 1.0008(3) 0.0359(8) Uani 1 1 d .
H10 H 0.636209 0.399003 0.992627 0.043 Uiso 1 1 calc R
C11 C 0.5294(4) 0.4277(2) 1.0979(3) 0.0386(9) Uani 1 1 d .
H11 H 0.581151 0.441635 1.167049 0.046 Uiso 1 1 calc R
C12 C 0.4099(4) 0.4267(2) 1.0720(3) 0.0372(9) Uani 1 1 d .
H12 H 0.362740 0.440795 1.121044 0.045 Uiso 1 1 calc R
C13 C 0.2217(4) 0.2168(2) 0.7664(3) 0.0363(8) Uani 1 1 d .
H13 H 0.243682 0.181510 0.719066 0.044 Uiso 1 1 calc R
C14 C 0.1357(4) 0.2069(2) 0.8245(4) 0.0439(10) Uani 1 1 d .
H14 H 0.089018 0.165084 0.825537 0.053 Uiso 1 1 calc R
C15 C 0.1335(4) 0.2714(2) 0.8806(4) 0.0424(9) Uani 1 1 d .
H15 H 0.083297 0.282229 0.928293 0.051 Uiso 1 1 calc R
C16 C 0.2459(3) 0.4889(2) 0.6374(3) 0.0364(8) Uani 1 1 d .
H16 H 0.274159 0.496399 0.572104 0.044 Uiso 1 1 calc R
C17 C 0.1629(4) 0.5321(2) 0.6679(4) 0.0456(10) Uani 1 1 d .
H17 H 0.123568 0.573006 0.629145 0.055 Uiso 1 1 calc R
C18 C 0.1504(4) 0.5025(2) 0.7660(4) 0.0423(9) Uani 1 1 d .
H18 H 0.099542 0.519962 0.809392 0.051 Uiso 1 1 calc R
C19 C 0.5189(3) 0.4770(2) 0.6155(3) 0.0304(7) Uani 1 1 d .
C20 C 0.5651(3) 0.5428(2) 0.5925(3) 0.0311(7) Uani 1 1 d .
C21 C 0.4484(3) 0.43190(19) 0.5169(3) 0.0298(7) Uani 1 1 d .
B1 B 0.6114(4) 0.1746(2) 0.7221(4) 0.0343(9) Uani 1 1 d .
H1A H 0.657598 0.129636 0.718693 0.041 Uiso 1 1 calc R
B2 B 0.2409(4) 0.3951(2) 0.8965(4) 0.0359(9) Uani 1 1 d .
H2A H 0.187111 0.410373 0.943998 0.043 Uiso 1 1 calc R

loop_
_atom_site_aniso_label
_atom_site_aniso_U_11
_atom_site_aniso_U_22
_atom_site_aniso_U_33
_atom_site_aniso_U_23
_atom_site_aniso_U_13
_atom_site_aniso_U_12
Dy1 0.03214(10) 0.02885(10) 0.02048(9) 0.00183(6) 0.00403(6) 0.00041(7)
F1 0.0529(14) 0.0378(12) 0.0219(10) -0.0038(9) 0.0035(9) -0.0129(10)
O1 0.0398(14) 0.0342(13) 0.0185(12) 0.0027(10) 0.0035(10) -0.0033(11)
O2 0.0384(14) 0.0321(13) 0.0236(12) 0.0026(10) 0.0040(10) -0.0037(11)
N1 0.0351(16) 0.0345(16) 0.0329(16) 0.0012(13) 0.0079(13) 0.0008(13)
N2 0.0343(16) 0.0391(17) 0.0289(16) -0.0003(13) 0.0064(12) 0.0032(13)
N3 0.0358(16) 0.0340(16) 0.0294(16) 0.0011(13) 0.0037(13) 0.0008(13)
N4 0.0378(16) 0.0345(17) 0.0262(15) 0.0005(12) 0.0062(12) 0.0031(13)
N5 0.0354(16) 0.0351(16) 0.0260(15) 0.0028(12) 0.0062(12) 0.0009(13)
N6 0.0339(16) 0.0346(16) 0.0258(15) 0.0027(12) 0.0029(12) 0.0029(12)
N7 0.0382(16) 0.0313(15) 0.0241(14) 0.0011(12) 0.0069(12) -0.0006(12)
N8 0.0403(17) 0.0315(15) 0.0267(15) 0.0002(12) 0.0075(13) -0.0030(13)
N9 0.0358(16) 0.0330(16) 0.0273(15) -0.0001(12) 0.0072(12) 0.0014(13)
N10 0.0381(17) 0.0344(16) 0.0293(16) -0.0021(13) 0.0083(13) -0.0033(13)
N11 0.0382(17) 0.0333(16) 0.0244(15) -0.0014(12) 0.0053(12) 0.0002(13)
N12 0.0387(17) 0.0343(16) 0.0305(16) -0.0046(13) 0.0054(13) 0.0041(13)
C1 0.041(2) 0.043(2) 0.038(2) 0.0022(16) 0.0116(17) -0.0021(17)
C2 0.039(2) 0.054(2) 0.048(3) 0.002(2) 0.0194(19) -0.0004(19)
C3 0.042(2) 0.048(2) 0.039(2) -0.0036(18) 0.0156(18) 0.0050(18)
C4 0.0350(19) 0.044(2) 0.0255(17) -0.0008(15) 0.0016(14) -0.0016(16)
C5 0.044(2) 0.044(2) 0.0294(19) -0.0060(16) 0.0041(16) -0.0049(17)
C6 0.046(2) 0.034(2) 0.0313(19) -0.0026(15) 0.0121(16) -0.0020(16)
C7 0.0364(19) 0.0326(18) 0.0317(19) 0.0062(15) 0.0022(15) 0.0027(15)
C8 0.038(2) 0.039(2) 0.0303(19) 0.0086(16) 0.0033(15) -0.0008(16)
C9 0.039(2) 0.0365(19) 0.0251(17) 0.0033(14) 0.0044(14) -0.0018(15)
C10 0.038(2) 0.0313(18) 0.0338(19) 0.0021(15) 0.0004(15) -0.0023(15)
C11 0.053(2) 0.0343(19) 0.0232(18) 0.0026(14) -0.0014(16) -0.0053(17)
C12 0.057(2) 0.0327(19) 0.0223(17) -0.0009(14) 0.0112(16) -0.0021(17)
C13 0.039(2) 0.0340(19) 0.035(2) -0.0019(15) 0.0070(16) -0.0022(15)
C14 0.049(2) 0.042(2) 0.044(2) -0.0047(18) 0.0173(19) -0.0131(18)
C15 0.041(2) 0.046(2) 0.043(2) -0.0078(18) 0.0171(18) -0.0077(18)
C16 0.0375(19) 0.0361(19) 0.0313(18) 0.0022(15) 0.0001(15) 0.0006(16)
C17 0.045(2) 0.040(2) 0.046(2) 0.0016(18) 0.0007(18) 0.0071(18)
C18 0.040(2) 0.041(2) 0.046(2) -0.0047(18) 0.0112(17) 0.0048(17)
C19 0.0345(18) 0.0329(18) 0.0220(16) -0.0004(13) 0.0033(13) 0.0006(14)
C20 0.0365(19) 0.0335(18) 0.0203(16) -0.0019(13) 0.0011(13) -0.0045(14)
C21 0.0332(18) 0.0296(17) 0.0246(17) -0.0008(13) 0.0036(13) 0.0012(14)
B1 0.034(2) 0.038(2) 0.030(2) 0.0005(16) 0.0047(16) 0.0054(17)
B2 0.039(2) 0.036(2) 0.034(2) -0.0056(17) 0.0118(18) -0.0010(18)

loop_
_atom_type_symbol
_atom_type_description
_atom_type_scat_dispersion_real
_atom_type_scat_dispersion_imag
_atom_type_scat_source
C C 0.0033 0.0016 'International Tables Vol C Tables 4.2.6.8 and 6.1.1.4'
H H 0.0000 0.0000 'International Tables Vol C Tables 4.2.6.8 and 6.1.1.4'
B B 0.0013 0.0007 'International Tables Vol C Tables 4.2.6.8 and 6.1.1.4'
Dy Dy -0.1892 4.4098 'International Tables Vol C Tables 4.2.6.8 and 6.1.1.4'
F F 0.0171 0.0103 'International Tables Vol C Tables 4.2.6.8 and 6.1.1.4'
N N 0.0061 0.0033 'International Tables Vol C Tables 4.2.6.8 and 6.1.1.4'
O O 0.0106 0.0060 'International Tables Vol C Tables 4.2.6.8 and 6.1.1.4'

loop_
_geom_angle_atom_site_label_1
_geom_angle_atom_site_label_2
_geom_angle_atom_site_label_3
_geom_angle
_geom_angle_site_symmetry_1
_geom_angle_site_symmetry_3
O1 Dy1 N1 72.28(10) . .
O1 Dy1 N3 130.69(10) . .
O1 Dy1 N5 126.43(10) . .
O1 Dy1 N7 79.31(9) . .
O1 Dy1 N9 142.98(10) . .
O1 Dy1 N11 73.10(10) . .
O2 Dy1 O1 67.82(9) . .
O2 Dy1 N1 82.15(10) . .
O2 Dy1 N3 72.12(10) . .
O2 Dy1 N5 143.31(10) . .
O2 Dy1 N7 140.62(10) . .
O2 Dy1 N9 115.01(10) . .
O2 Dy1 N11 75.90(10) . .
N1 Dy1 N11 143.98(11) . .
N3 Dy1 N1 74.92(11) . .
N3 Dy1 N5 75.42(11) . .
N3 Dy1 N9 80.33(11) . .
N3 Dy1 N11 123.01(10) . .
N5 Dy1 N1 73.23(11) . .
N5 Dy1 N11 138.02(10) . .
N7 Dy1 N1 108.49(11) . .
N7 Dy1 N3 146.88(10) . .
N7 Dy1 N5 74.35(10) . .
N7 Dy1 N9 79.13(11) . .
N7 Dy1 N11 74.20(10) . .
N9 Dy1 N1 143.67(11) . .
N9 Dy1 N5 75.09(10) . .
N9 Dy1 N11 72.26(10) . .
C19 O1 Dy1 119.3(2) . .
C21 O2 Dy1 120.8(2) . .
N2 N1 Dy1 122.1(2) . .
C1 N1 Dy1 132.5(3) . .
C1 N1 N2 105.3(3) . .
N1 N2 B1 122.5(3) . .
C3 N2 N1 109.7(3) . .
C3 N2 B1 127.9(3) . .
N4 N3 Dy1 123.6(2) . .
C4 N3 Dy1 129.8(3) . .
C4 N3 N4 106.3(3) . .
N3 N4 B1 122.4(3) . .
C6 N4 N3 109.7(3) . .
C6 N4 B1 127.6(3) . .
N6 N5 Dy1 123.5(2) . .
C9 N5 Dy1 130.9(3) . .
C9 N5 N6 105.5(3) . .
N5 N6 B1 121.9(3) . .
C7 N6 N5 109.9(3) . .
C7 N6 B1 128.2(3) . .
N8 N7 Dy1 123.7(2) . .
C10 N7 Dy1 130.7(3) . .
C10 N7 N8 105.5(3) . .
N7 N8 B2 121.8(3) . .
C12 N8 N7 109.7(3) . .
C12 N8 B2 128.4(3) . .
N10 N9 Dy1 122.4(2) . .
C13 N9 Dy1 131.4(3) . .
C13 N9 N10 105.8(3) . .
N9 N10 B2 121.9(3) . .
C15 N10 N9 109.5(3) . .
C15 N10 B2 128.6(3) . .
N12 N11 Dy1 120.9(2) . .
C16 N11 Dy1 133.4(3) . .
C16 N11 N12 105.5(3) . .
N11 N12 B2 122.3(3) . .
C18 N12 N11 109.3(3) . .
C18 N12 B2 128.3(3) . .
N1 C1 H1 124.4 . .
N1 C1 C2 111.2(4) . .
C2 C1 H1 124.4 . .
C1 C2 H2 127.7 . .
C3 C2 C1 104.6(4) . .
C3 C2 H2 127.7 . .
N2 C3 C2 109.2(4) . .
N2 C3 H3 125.4 . .
C2 C3 H3 125.4 . .
N3 C4 H4 124.9 . .
N3 C4 C5 110.2(4) . .
C5 C4 H4 124.9 . .
C4 C5 H5 127.5 . .
C6 C5 C4 105.0(4) . .
C6 C5 H5 127.5 . .
N4 C6 C5 108.7(4) . .
N4 C6 H6 125.7 . .
C5 C6 H6 125.7 . .
N6 C7 H7 125.8 . .
N6 C7 C8 108.4(4) . .
C8 C7 H7 125.8 . .
C7 C8 H8 127.5 . .
C7 C8 C9 105.1(3) . .
C9 C8 H8 127.5 . .
N5 C9 C8 111.1(4) . .
N5 C9 H9 124.4 . .
C8 C9 H9 124.4 . .
N7 C10 H10 124.5 . .
N7 C10 C11 111.0(4) . .
C11 C10 H10 124.5 . .
C10 C11 H11 127.6 . .
C12 C11 C10 104.7(3) . .
C12 C11 H11 127.6 . .
N8 C12 C11 109.1(4) . .
N8 C12 H12 125.4 . .
C11 C12 H12 125.4 . .
N9 C13 H13 124.4 . .
N9 C13 C14 111.2(4) . .
C14 C13 H13 124.4 . .
C13 C14 H14 127.9 . .
C15 C14 C13 104.3(4) . .
C15 C14 H14 127.9 . .
N10 C15 C14 109.2(4) . .
N10 C15 H15 125.4 . .
C14 C15 H15 125.4 . .
N11 C16 H16 124.1 . .
N11 C16 C17 111.7(4) . .
C17 C16 H16 124.1 . .
C16 C17 H17 127.9 . .
C18 C17 C16 104.1(4) . .
C18 C17 H17 127.9 . .
N12 C18 C17 109.4(4) . .
N12 C18 H18 125.3 . .
C17 C18 H18 125.3 . .
O1 C19 C20 125.1(3) . .
O1 C19 C21 116.2(3) . .
C20 C19 C21 118.7(3) . .
F1 C20 C19 119.5(3) . .
F1 C20 C21 118.4(3) . 3_666
C19 C20 C21 122.1(3) . 3_666
O2 C21 C19 115.8(3) . .
O2 C21 C20 125.0(3) . 3_666
C20 C21 C19 119.1(3) 3_666 .
N2 B1 N4 109.2(3) . .
N2 B1 H1A 109.7 . .
N4 B1 H1A 109.7 . .
N6 B1 N2 108.6(3) . .
N6 B1 N4 110.0(3) . .
N6 B1 H1A 109.7 . .
N8 B2 H2A 109.4 . .
N10 B2 N8 111.0(3) . .
N10 B2 H2A 109.4 . .
N12 B2 N8 108.9(3) . .
N12 B2 N10 108.7(3) . .
N12 B2 H2A 109.4 . .

loop_
_geom_bond_atom_site_label_1
_geom_bond_atom_site_label_2
_geom_bond_distance
_geom_bond_site_symmetry_2
Dy1 O1 2.384(3) .
Dy1 O2 2.347(2) .
Dy1 N1 2.530(3) .
Dy1 N3 2.475(3) .
Dy1 N5 2.500(3) .
Dy1 N7 2.434(3) .
Dy1 N9 2.475(3) .
Dy1 N11 2.563(3) .
F1 C20 1.355(4) .
O1 C19 1.260(4) .
O2 C21 1.261(4) .
N1 N2 1.370(5) .
N1 C1 1.343(5) .
N2 C3 1.347(5) .
N2 B1 1.546(6) .
N3 N4 1.366(4) .
N3 C4 1.342(5) .
N4 C6 1.348(5) .
N4 B1 1.548(5) .
N5 N6 1.368(4) .
N5 C9 1.347(5) .
N6 C7 1.348(5) .
N6 B1 1.530(6) .
N7 N8 1.367(4) .
N7 C10 1.348(5) .
N8 C12 1.348(5) .
N8 B2 1.552(6) .
N9 N10 1.373(4) .
N9 C13 1.336(5) .
N10 C15 1.335(5) .
N10 B2 1.544(5) .
N11 N12 1.357(4) .
N11 C16 1.343(5) .
N12 C18 1.355(5) .
N12 B2 1.539(6) .
C1 H1 0.9500 .
C1 C2 1.393(6) .
C2 H2 0.9500 .
C2 C3 1.361(6) .
C3 H3 0.9500 .
C4 H4 0.9500 .
C4 C5 1.399(6) .
C5 H5 0.9500 .
C5 C6 1.371(6) .
C6 H6 0.9500 .
C7 H7 0.9500 .
C7 C8 1.376(6) .
C8 H8 0.9500 .
C8 C9 1.380(5) .
C9 H9 0.9500 .
C10 H10 0.9500 .
C10 C11 1.389(6) .
C11 H11 0.9500 .
C11 C12 1.366(6) .
C12 H12 0.9500 .
C13 H13 0.9500 .
C13 C14 1.387(6) .
C14 H14 0.9500 .
C14 C15 1.379(6) .
C15 H15 0.9500 .
C16 H16 0.9500 .
C16 C17 1.383(6) .
C17 H17 0.9500 .
C17 C18 1.361(6) .
C18 H18 0.9500 .
C19 C20 1.387(5) .
C19 C21 1.533(5) .
C20 C21 1.392(5) 3_666
B1 H1A 1.0000 .
B2 H2A 1.0000 .

loop_
_geom_torsion_atom_site_label_1
_geom_torsion_atom_site_label_2
_geom_torsion_atom_site_label_3
_geom_torsion_atom_site_label_4
_geom_torsion
_geom_torsion_site_symmetry_4
Dy1 O1 C19 C20 178.6(3) .
Dy1 O1 C19 C21 -1.8(4) .
Dy1 O2 C21 C19 -2.3(4) .
Dy1 O2 C21 C20 178.6(3) 3_666
Dy1 N1 N2 C3 178.3(3) .
Dy1 N1 N2 B1 -1.0(5) .
Dy1 N1 C1 C2 -178.0(3) .
Dy1 N3 N4 C6 -174.8(3) .
Dy1 N3 N4 B1 -0.4(5) .
Dy1 N3 C4 C5 174.5(3) .
Dy1 N5 N6 C7 -176.4(2) .
Dy1 N5 N6 B1 2.6(5) .
Dy1 N5 C9 C8 176.6(3) .
Dy1 N7 N8 C12 177.0(2) .
Dy1 N7 N8 B2 -6.3(4) .
Dy1 N7 C10 C11 -176.2(2) .
Dy1 N9 N10 C15 -173.3(3) .
Dy1 N9 N10 B2 8.5(5) .
Dy1 N9 C13 C14 172.4(3) .
Dy1 N11 N12 C18 175.2(3) .
Dy1 N11 N12 B2 -3.0(4) .
Dy1 N11 C16 C17 -174.5(3) .
O1 Dy1 O2 C21 1.1(3) .
O1 Dy1 N1 N2 179.1(3) .
O1 Dy1 N1 C1 -4.4(3) .
O1 Dy1 N3 N4 88.8(3) .
O1 Dy1 N3 C4 -83.6(4) .
O1 Dy1 N5 N6 -93.8(3) .
O1 Dy1 N5 C9 90.8(3) .
O1 Dy1 N7 N8 118.8(3) .
O1 Dy1 N7 C10 -65.2(3) .
O1 Dy1 N9 N10 -25.6(3) .
O1 Dy1 N9 C13 162.6(3) .
O1 Dy1 N11 N12 -122.4(3) .
O1 Dy1 N11 C16 50.4(3) .
O1 C19 C20 F1 -0.4(6) .
O1 C19 C20 C21 178.0(4) 3_666
O1 C19 C21 O2 2.7(5) .
O1 C19 C21 C20 -178.1(3) 3_666
O2 Dy1 O1 C19 0.6(3) .
O2 Dy1 N1 N2 -111.8(3) .
O2 Dy1 N1 C1 64.7(4) .
O2 Dy1 N3 N4 125.6(3) .
O2 Dy1 N3 C4 -46.8(3) .
O2 Dy1 N5 N6 8.0(4) .
O2 Dy1 N5 C9 -167.3(3) .
O2 Dy1 N7 N8 85.5(3) .
O2 Dy1 N7 C10 -98.5(3) .
O2 Dy1 N9 N10 -111.4(3) .
O2 Dy1 N9 C13 76.8(3) .
O2 Dy1 N11 N12 166.9(3) .
O2 Dy1 N11 C16 -20.3(3) .
N1 Dy1 O1 C19 89.1(3) .
N1 Dy1 O2 C21 -72.9(3) .
N1 Dy1 N3 N4 39.1(3) .
N1 Dy1 N3 C4 -133.3(4) .
N1 Dy1 N5 N6 -42.0(3) .
N1 Dy1 N5 C9 142.7(4) .
N1 Dy1 N7 N8 -174.1(3) .
N1 Dy1 N7 C10 1.9(3) .
N1 Dy1 N9 N10 136.2(3) .
N1 Dy1 N9 C13 -35.5(4) .
N1 Dy1 N11 N12 -138.9(2) .
N1 Dy1 N11 C16 33.9(4) .
N1 N2 C3 C2 -0.5(5) .
N1 N2 B1 N4 59.8(5) .
N1 N2 B1 N6 -60.1(4) .
N1 C1 C2 C3 0.8(5) .
N2 N1 C1 C2 -1.1(5) .
N3 Dy1 O1 C19 38.6(3) .
N3 Dy1 O2 C21 -149.6(3) .
N3 Dy1 N1 N2 -38.3(3) .
N3 Dy1 N1 C1 138.3(4) .
N3 Dy1 N5 N6 36.3(3) .
N3 Dy1 N5 C9 -139.0(3) .
N3 Dy1 N7 N8 -83.5(3) .
N3 Dy1 N7 C10 92.5(4) .
N3 Dy1 N9 N10 -176.4(3) .
N3 Dy1 N9 C13 11.8(3) .
N3 Dy1 N11 N12 109.7(3) .
N3 Dy1 N11 C16 -77.5(4) .
N3 N4 C6 C5 0.3(5) .
N3 N4 B1 N2 -59.7(5) .
N3 N4 B1 N6 59.3(5) .
N3 C4 C5 C6 -1.0(5) .
N4 N3 C4 C5 1.1(5) .
N5 Dy1 O1 C19 141.4(3) .
N5 Dy1 O2 C21 -120.7(3) .
N5 Dy1 N1 N2 40.7(3) .
N5 Dy1 N1 C1 -142.8(4) .
N5 Dy1 N3 N4 -37.1(3) .
N5 Dy1 N3 C4 150.5(4) .
N5 Dy1 N7 N8 -108.3(3) .
N5 Dy1 N7 C10 67.7(3) .
N5 Dy1 N9 N10 106.3(3) .
N5 Dy1 N9 C13 -65.5(3) .
N5 Dy1 N11 N12 3.8(3) .
N5 Dy1 N11 C16 176.6(3) .
N5 N6 C7 C8 -0.4(4) .
N5 N6 B1 N2 59.4(4) .
N5 N6 B1 N4 -60.1(4) .
N6 N5 C9 C8 0.6(4) .
N6 C7 C8 C9 0.8(5) .
N7 Dy1 O1 C19 -157.3(3) .
N7 Dy1 O2 C21 36.7(3) .
N7 Dy1 N1 N2 107.3(3) .
N7 Dy1 N1 C1 -76.2(4) .
N7 Dy1 N3 N4 -61.7(4) .
N7 Dy1 N3 C4 125.9(3) .
N7 Dy1 N5 N6 -157.3(3) .
N7 Dy1 N5 C9 27.3(3) .
N7 Dy1 N9 N10 29.7(3) .
N7 Dy1 N9 C13 -142.0(3) .
N7 Dy1 N11 N12 -39.0(3) .
N7 Dy1 N11 C16 133.8(4) .
N7 N8 C12 C11 -0.6(4) .
N7 N8 B2 N10 61.8(4) .
N7 N8 B2 N12 -57.8(4) .
N7 C10 C11 C12 -0.7(4) .
N8 N7 C10 C11 0.3(4) .
N9 Dy1 O1 C19 -102.0(3) .
N9 Dy1 O2 C21 140.6(3) .
N9 Dy1 N1 N2 10.4(4) .
N9 Dy1 N1 C1 -173.1(3) .
N9 Dy1 N3 N4 -114.1(3) .
N9 Dy1 N3 C4 73.6(3) .
N9 Dy1 N5 N6 120.0(3) .
N9 Dy1 N5 C9 -55.3(3) .
N9 Dy1 N7 N8 -30.9(3) .
N9 Dy1 N7 C10 145.1(3) .
N9 Dy1 N11 N12 44.4(3) .
N9 Dy1 N11 C16 -142.8(4) .
N9 N10 C15 C14 -0.1(5) .
N9 N10 B2 N8 -62.7(5) .
N9 N10 B2 N12 57.0(5) .
N9 C13 C14 C15 0.3(5) .
N10 N9 C13 C14 -0.4(4) .
N11 Dy1 O1 C19 -80.8(3) .
N11 Dy1 O2 C21 78.3(3) .
N11 Dy1 N1 N2 -164.3(2) .
N11 Dy1 N1 C1 12.2(5) .
N11 Dy1 N3 N4 -175.4(3) .
N11 Dy1 N3 C4 12.2(4) .
N11 Dy1 N5 N6 159.9(2) .
N11 Dy1 N5 C9 -15.4(4) .
N11 Dy1 N7 N8 43.6(3) .
N11 Dy1 N7 C10 -140.5(3) .
N11 Dy1 N9 N10 -47.0(3) .
N11 Dy1 N9 C13 141.2(4) .
N11 N12 C18 C17 -0.1(5) .
N11 N12 B2 N8 61.8(4) .
N11 N12 B2 N10 -59.2(5) .
N11 C16 C17 C18 0.8(5) .
N12 N11 C16 C17 -0.9(4) .
C1 N1 N2 C3 1.0(4) .
C1 N1 N2 B1 -178.4(3) .
C1 C2 C3 N2 -0.2(5) .
C3 N2 B1 N4 -119.4(4) .
C3 N2 B1 N6 120.7(4) .
C4 N3 N4 C6 -0.9(4) .
C4 N3 N4 B1 173.5(3) .
C4 C5 C6 N4 0.4(5) .
C6 N4 B1 N2 113.5(4) .
C6 N4 B1 N6 -127.4(4) .
C7 N6 B1 N2 -121.8(4) .
C7 N6 B1 N4 118.7(4) .
C7 C8 C9 N5 -0.9(5) .
C9 N5 N6 C7 -0.1(4) .
C9 N5 N6 B1 178.9(3) .
C10 N7 N8 C12 0.2(4) .
C10 N7 N8 B2 176.9(3) .
C10 C11 C12 N8 0.8(4) .
C12 N8 B2 N10 -122.1(4) .
C12 N8 B2 N12 118.3(4) .
C13 N9 N10 C15 0.3(4) .
C13 N9 N10 B2 -177.9(3) .
C13 C14 C15 N10 -0.2(5) .
C15 N10 B2 N8 119.6(4) .
C15 N10 B2 N12 -120.7(4) .
C16 N11 N12 C18 0.6(4) .
C16 N11 N12 B2 -177.6(3) .
C16 C17 C18 N12 -0.4(5) .
C18 N12 B2 N8 -116.0(4) .
C18 N12 B2 N10 123.0(4) .
C20 C19 C21 O2 -177.7(3) .
C20 C19 C21 C20 1.5(6) 3_666
C21 C19 C20 F1 -179.9(3) .
C21 C19 C20 C21 -1.5(6) 3_666
B1 N2 C3 C2 178.8(4) .
B1 N4 C6 C5 -173.7(4) .
B1 N6 C7 C8 -179.3(4) .
B2 N8 C12 C11 -177.1(4) .
B2 N10 C15 C14 177.9(4) .
B2 N12 C18 C17 177.9(4) .

loop_
_smtbx_masks_void_nr
_smtbx_masks_void_average_x
_smtbx_masks_void_average_y
_smtbx_masks_void_average_z
_smtbx_masks_void_volume
_smtbx_masks_void_count_electrons
_smtbx_masks_void_content
1 -0.125 0.480 0.741 46.0 4.9 0.5H2O
2 0.125 0.520 0.259 46.0 5.1 0.5H2O
3 0.375 0.020 0.241 46.0 4.9 0.5H2O
4 0.625 0.980 0.759 46.0 5.1 0.5H2O
